data_1544751
loop_
_publ_author_name
'Creutz, Sidney E.'
'Peters, Jonas C.'

_publ_section_title
;
 Exploring secondary-sphere interactions in Fe-N x H y complexes relevant
 to N2 fixation.
;
_journal_issue 3
_journal_name_full 'Chemical science'
_journal_page_first 2321
_journal_page_last 2328
_journal_paper_doi 10.1039/c6sc04805f
_journal_volume 8
_journal_year 2017
_chemical_formula_sum 'C35 H53 Fe N2 P3 Si'
_chemical_formula_weight 678.64
_chemical_name_common 'Compound 5'
_chemical_name_systematic '[SiP(iPr)2P(NMe)]FeNH2'
_chemical_properties_physical ', Air-sensitive,Moisture-sensitive'
_space_group_crystal_system orthorhombic
_space_group_IT_number 29
_space_group_name_Hall 'P 2c -2ac'
_space_group_name_H-M_alt 'P c a 21'
_symmetry_space_group_name_Hall 'P 2c -2ac'
_symmetry_space_group_name_H-M 'P c a 21'
_atom_sites_solution_hydrogens mixed
_audit_creation_method SHELXL-2013
_audit_update_record
;
2016-10-24 deposited with the CCDC.
2016-12-08 downloaded from the CCDC.
;
_cell_angle_alpha 90
_cell_angle_beta 90
_cell_angle_gamma 90
_cell_formula_units_Z 4
_cell_length_a 17.8087(5)
_cell_length_b 11.3207(3)
_cell_length_c 17.3127(5)
_cell_measurement_reflns_used 9894
_cell_measurement_temperature 100(2)
_cell_measurement_theta_max 35.42
_cell_measurement_theta_min 2.43
_cell_volume 3490.36(17)
_computing_structure_refinement 'SHELXL-2013 (Sheldrick, 2013)'
_diffrn_ambient_temperature 100(2)
_diffrn_measured_fraction_theta_full 0.998
_diffrn_measured_fraction_theta_max 0.999
_diffrn_measurement_device_type 'Bruker Photon 100 CMOS'
_diffrn_measurement_method '\f and \w scans'
_diffrn_radiation_type MoK\a
_diffrn_radiation_wavelength 0.71073
_diffrn_reflns_av_R_equivalents 0.0536
_diffrn_reflns_av_unetI/netI 0.0453
_diffrn_reflns_Laue_measured_fraction_full 0.998
_diffrn_reflns_Laue_measured_fraction_max 0.999
_diffrn_reflns_limit_h_max 29
_diffrn_reflns_limit_h_min -29
_diffrn_reflns_limit_k_max 18
_diffrn_reflns_limit_k_min -18
_diffrn_reflns_limit_l_max 28
_diffrn_reflns_limit_l_min -28
_diffrn_reflns_number 101085
_diffrn_reflns_point_group_measured_fraction_full 0.998
_diffrn_reflns_point_group_measured_fraction_max 0.999
_diffrn_reflns_theta_full 25.242
_diffrn_reflns_theta_max 36.338
_diffrn_reflns_theta_min 2.910
_exptl_absorpt_coefficient_mu 0.631
_exptl_absorpt_correction_T_max 0.7471
_exptl_absorpt_correction_T_min 0.7129
_exptl_absorpt_correction_type multi-scan
_exptl_crystal_colour red-orange
_exptl_crystal_density_diffrn 1.291
_exptl_crystal_description block
_exptl_crystal_F_000 1448
_refine_diff_density_max 0.790
_refine_diff_density_min -0.539
_refine_diff_density_rms 0.072
_refine_ls_abs_structure_details
;
 Refined as an inversion twin.
;
_refine_ls_abs_structure_Flack 0.020(11)
_refine_ls_extinction_method none
_refine_ls_goodness_of_fit_ref 1.034
_refine_ls_hydrogen_treatment mixed
_refine_ls_matrix_type full
_refine_ls_number_parameters 425
_refine_ls_number_reflns 16906
_refine_ls_number_restraints 3
_refine_ls_restrained_S_all 1.036
_refine_ls_R_factor_all 0.0571
_refine_ls_R_factor_gt 0.0393
_refine_ls_shift/su_max 0.002
_refine_ls_shift/su_mean 0.000
_refine_ls_structure_factor_coef Fsqd
_refine_ls_weighting_details 'w=1/[\s^2^(Fo^2^)+(0.0392P)^2^+0.6565P] where P=(Fo^2^+2Fc^2^)/3'
_refine_ls_weighting_scheme calc
_refine_ls_wR_factor_gt 0.0784
_refine_ls_wR_factor_ref 0.0845
_reflns_Friedel_coverage 0.949
_reflns_Friedel_fraction_full 0.999
_reflns_Friedel_fraction_max 0.999
_reflns_number_gt 14017
_reflns_number_total 16906
_reflns_threshold_expression 'I > 2\s(I)'
_cod_data_source_file c6sc04805f2.cif
_cod_data_source_block p14062_final
_cod_depositor_comments
;Adding full bibliography for 1544751--1544760.cif.

 Adding full bibliography for 1544751--1544760.cif.
;
_cod_database_code 1544751
_shelx_space_group_comment
;
The symmetry employed for this shelxl refinement is uniquely defined
by the following loop, which should always be used as a source of
symmetry information in preference to the above space-group names.
They are only intended as comments.
;
_shelxl_version_number 2013-3

loop_
_space_group_symop_operation_xyz
'x, y, z'
'-x, -y, z+1/2'
'x+1/2, -y, z'
'-x+1/2, y, z+1/2'

loop_
_atom_site_label
_atom_site_type_symbol
_atom_site_fract_x
_atom_site_fract_y
_atom_site_fract_z
_atom_site_U_iso_or_equiv
_atom_site_adp_type
_atom_site_occupancy
_atom_site_site_symmetry_order
_atom_site_calc_flag
_atom_site_refinement_flags_posn
_atom_site_refinement_flags_adp
_atom_site_refinement_flags_occupancy
_atom_site_disorder_assembly
_atom_site_disorder_group
Fe1 Fe 0.57950(2) 0.30677(2) 0.55981(2) 0.01076(5) Uani 1 1 d . . . . .
P2 P 0.48002(3) 0.23252(4) 0.48682(3) 0.01248(8) Uani 1 1 d . . . . .
P3 P 0.68594(2) 0.19509(4) 0.56120(4) 0.01214(7) Uani 1 1 d . . . . .
P1 P 0.59514(3) 0.50658(4) 0.56153(4) 0.01741(9) Uani 1 1 d . . . . .
Si1 Si 0.62387(3) 0.33698(5) 0.43606(3) 0.01440(10) Uani 1 1 d . . . . .
N1 N 0.55332(12) 0.28477(18) 0.66740(12) 0.0233(4) Uani 1 1 d D . . . .
N3 N 0.72573(10) -0.01474(16) 0.67962(11) 0.0195(3) Uani 1 1 d . . . . .
C32 C 0.77634(12) 0.3310(2) 0.36595(13) 0.0212(4) Uani 1 1 d . . . . .
H32 H 0.7581 0.3770 0.3240 0.025 Uiso 1 1 calc R U . . .
C22 C 0.48360(13) 0.0716(2) 0.35753(13) 0.0205(4) Uani 1 1 d . . . . .
H22 H 0.4395 0.0345 0.3766 0.025 Uiso 1 1 calc R U . . .
C23 C 0.51803(14) 0.0300(2) 0.29054(14) 0.0272(5) Uani 1 1 d . . . . .
H23 H 0.4983 -0.0375 0.2650 0.033 Uiso 1 1 calc R U . . .
C21 C 0.51459(11) 0.16851(17) 0.39642(12) 0.0152(3) Uani 1 1 d . . . . .
C35 C 0.83102(12) 0.19697(19) 0.48826(15) 0.0220(4) Uani 1 1 d . . . . .
H35 H 0.8497 0.1513 0.5301 0.026 Uiso 1 1 calc R U . . .
C36 C 0.75621(10) 0.23481(16) 0.48796(13) 0.0146(3) Uani 1 1 d . . . . .
C26 C 0.57870(11) 0.22652(19) 0.36741(12) 0.0169(3) Uani 1 1 d . . . . .
C223 C 0.38091(13) 0.1599(2) 0.60179(14) 0.0240(4) Uani 1 1 d . . . . .
H22A H 0.3541 0.0949 0.6269 0.036 Uiso 1 1 calc R U . . .
H22B H 0.3446 0.2182 0.5829 0.036 Uiso 1 1 calc R U . . .
H22C H 0.4147 0.1975 0.6391 0.036 Uiso 1 1 calc R U . . .
C211 C 0.40140(12) 0.32936(19) 0.45195(13) 0.0184(4) Uani 1 1 d . . . . .
H211 H 0.3819 0.3735 0.4978 0.022 Uiso 1 1 calc R U . . .
C24 C 0.58088(14) 0.0865(3) 0.26086(15) 0.0299(5) Uani 1 1 d . . . . .
H24 H 0.6039 0.0580 0.2150 0.036 Uiso 1 1 calc R U . . .
C33 C 0.85098(13) 0.2932(2) 0.36581(15) 0.0238(4) Uani 1 1 d . . . . .
H33 H 0.8831 0.3130 0.3240 0.029 Uiso 1 1 calc R U . . .
C222 C 0.48059(11) 0.01577(18) 0.56090(17) 0.0217(4) Uani 1 1 d . . . . .
H22D H 0.5146 0.0483 0.6000 0.033 Uiso 1 1 calc R U . . .
H22E H 0.5099 -0.0130 0.5168 0.033 Uiso 1 1 calc R U . . .
H22F H 0.4520 -0.0498 0.5833 0.033 Uiso 1 1 calc R U . . .
C25 C 0.61002(14) 0.1849(2) 0.29828(13) 0.0260(5) Uani 1 1 d . . . . .
H25 H 0.6520 0.2248 0.2766 0.031 Uiso 1 1 calc R U . . .
C221 C 0.42660(11) 0.11184(18) 0.53392(13) 0.0173(4) Uani 1 1 d . . . . .
H221 H 0.3913 0.0769 0.4953 0.021 Uiso 1 1 calc R U . . .
C315 C 0.71152(13) 0.10369(19) 0.70969(13) 0.0207(4) Uani 1 1 d . . . . .
H31A H 0.7381 0.1134 0.7595 0.025 Uiso 1 1 calc R U . . .
H31B H 0.6571 0.1133 0.7193 0.025 Uiso 1 1 calc R U . . .
C213 C 0.42990(14) 0.4211(2) 0.39432(17) 0.0282(5) Uani 1 1 d . . . . .
H21A H 0.4496 0.3810 0.3484 0.042 Uiso 1 1 calc R U . . .
H21B H 0.4699 0.4679 0.4182 0.042 Uiso 1 1 calc R U . . .
H21C H 0.3885 0.4733 0.3793 0.042 Uiso 1 1 calc R U . . .
C31 C 0.72783(11) 0.30226(17) 0.42689(12) 0.0157(3) Uani 1 1 d . . . . .
C11 C 0.61478(12) 0.4973(2) 0.40505(15) 0.0237(5) Uani 1 1 d . . . . .
C316 C 0.73774(12) 0.19887(18) 0.65361(12) 0.0177(4) Uani 1 1 d . . . . .
H31C H 0.7920 0.1881 0.6432 0.021 Uiso 1 1 calc R U . . .
H31D H 0.7310 0.2774 0.6779 0.021 Uiso 1 1 calc R U . . .
C34 C 0.87787(13) 0.2266(2) 0.42704(16) 0.0251(4) Uani 1 1 d . . . . .
H34 H 0.9287 0.2011 0.4272 0.030 Uiso 1 1 calc R U . . .
C12 C 0.62194(15) 0.5423(3) 0.32972(17) 0.0351(6) Uani 1 1 d . . . . .
H12 H 0.6289 0.4898 0.2875 0.042 Uiso 1 1 calc R U . . .
C313 C 0.67410(13) -0.04242(19) 0.61739(14) 0.0223(4) Uani 1 1 d . . . . .
H31E H 0.6220 -0.0298 0.6356 0.027 Uiso 1 1 calc R U . . .
H31F H 0.6795 -0.1269 0.6037 0.027 Uiso 1 1 calc R U . . .
C314 C 0.71799(16) -0.1019(2) 0.74110(17) 0.0330(6) Uani 1 1 d . . . . .
H31G H 0.7531 -0.0832 0.7830 0.049 Uiso 1 1 calc R U . . .
H31H H 0.7292 -0.1807 0.7207 0.049 Uiso 1 1 calc R U . . .
H31I H 0.6665 -0.1004 0.7610 0.049 Uiso 1 1 calc R U . . .
C123 C 0.75020(13) 0.5286(2) 0.57630(14) 0.0269(5) Uani 1 1 d . . . . .
H12A H 0.7927 0.5701 0.5998 0.040 Uiso 1 1 calc R U . . .
H12B H 0.7492 0.5447 0.5207 0.040 Uiso 1 1 calc R U . . .
H12C H 0.7556 0.4434 0.5849 0.040 Uiso 1 1 calc R U . . .
C212 C 0.33490(13) 0.2634(2) 0.41651(17) 0.0298(5) Uani 1 1 d . . . . .
H21D H 0.2974 0.3205 0.3984 0.045 Uiso 1 1 calc R U . . .
H21E H 0.3123 0.2118 0.4555 0.045 Uiso 1 1 calc R U . . .
H21F H 0.3524 0.2156 0.3728 0.045 Uiso 1 1 calc R U . . .
C121 C 0.67735(14) 0.57132(19) 0.61289(14) 0.0238(4) Uani 1 1 d . . . . .
H121 H 0.6750 0.6591 0.6066 0.029 Uiso 1 1 calc R U . . .
C16 C 0.60488(12) 0.57676(19) 0.46621(15) 0.0239(5) Uani 1 1 d . . . . .
C312 C 0.68733(12) 0.03212(17) 0.54571(12) 0.0181(4) Uani 1 1 d . . . . .
H31J H 0.6484 0.0120 0.5071 0.022 Uiso 1 1 calc R U . . .
H31K H 0.7366 0.0102 0.5235 0.022 Uiso 1 1 calc R U . . .
C13 C 0.61890(18) 0.6646(3) 0.3167(2) 0.0469(9) Uani 1 1 d . . . . .
H13 H 0.6223 0.6941 0.2655 0.056 Uiso 1 1 calc R U . . .
C15 C 0.60475(17) 0.6992(2) 0.4527(2) 0.0382(7) Uani 1 1 d . . . . .
H15 H 0.6003 0.7528 0.4947 0.046 Uiso 1 1 calc R U . . .
C122 C 0.6768(2) 0.5441(2) 0.69928(16) 0.0415(7) Uani 1 1 d . . . . .
H12D H 0.6702 0.4589 0.7070 0.062 Uiso 1 1 calc R U . . .
H12E H 0.6353 0.5866 0.7240 0.062 Uiso 1 1 calc R U . . .
H12F H 0.7245 0.5692 0.7223 0.062 Uiso 1 1 calc R U . . .
C14 C 0.61111(19) 0.7419(3) 0.3773(2) 0.0476(9) Uani 1 1 d . . . . .
H14 H 0.6101 0.8245 0.3679 0.057 Uiso 1 1 calc R U . . .
C113 C 0.4441(2) 0.5456(4) 0.5966(3) 0.0274(9) Uani 0.676(8) 1 d . . P A 1
H11A H 0.4061 0.5776 0.6318 0.041 Uiso 0.676(8) 1 calc R U P A 1
H11B H 0.4396 0.4593 0.5947 0.041 Uiso 0.676(8) 1 calc R U P A 1
H11C H 0.4364 0.5781 0.5447 0.041 Uiso 0.676(8) 1 calc R U P A 1
C111 C 0.52183(18) 0.5790(3) 0.6253(2) 0.0198(8) Uani 0.676(8) 1 d . . P A 1
H111 H 0.5285 0.5533 0.6801 0.024 Uiso 0.676(8) 1 calc R U P A 1
C112 C 0.5159(6) 0.7126(8) 0.6208(7) 0.059(3) Uani 0.676(8) 1 d . . P A 1
H11D H 0.5227 0.7381 0.5672 0.089 Uiso 0.676(8) 1 calc R U P A 1
H11E H 0.5548 0.7484 0.6533 0.089 Uiso 0.676(8) 1 calc R U P A 1
H11F H 0.4662 0.7375 0.6391 0.089 Uiso 0.676(8) 1 calc R U P A 1
C116 C 0.4568(4) 0.5142(7) 0.6399(6) 0.0260(19) Uani 0.324(8) 1 d . . P A 2
H11G H 0.4851 0.5108 0.6884 0.039 Uiso 0.324(8) 1 calc R U P A 2
H11H H 0.4483 0.4338 0.6208 0.039 Uiso 0.324(8) 1 calc R U P A 2
H11I H 0.4084 0.5529 0.6490 0.039 Uiso 0.324(8) 1 calc R U P A 2
C114 C 0.5012(4) 0.5841(6) 0.5804(5) 0.0190(17) Uani 0.324(8) 1 d . . P A 2
H114 H 0.4726 0.6077 0.5331 0.023 Uiso 0.324(8) 1 calc R U P A 2
C115 C 0.5301(10) 0.7103(14) 0.6464(9) 0.024(2) Uani 0.324(8) 1 d . . P A 2
H11J H 0.4942 0.7167 0.6891 0.036 Uiso 0.324(8) 1 calc R U P A 2
H11K H 0.5305 0.7843 0.6170 0.036 Uiso 0.324(8) 1 calc R U P A 2
H11L H 0.5804 0.6950 0.6670 0.036 Uiso 0.324(8) 1 calc R U P A 2
H2N1 H 0.518(2) 0.303(4) 0.701(2) 0.058(13) Uiso 1 1 d D . . . .
H1N1 H 0.559(2) 0.222(3) 0.696(2) 0.065(13) Uiso 1 1 d D . . . .

loop_
_atom_site_aniso_label
_atom_site_aniso_U_11
_atom_site_aniso_U_22
_atom_site_aniso_U_33
_atom_site_aniso_U_23
_atom_site_aniso_U_13
_atom_site_aniso_U_12
Fe1 0.01117(9) 0.00946(9) 0.01166(10) 0.00144(10) -0.00055(11) -0.00053(7)
P2 0.01187(18) 0.01260(19) 0.0130(2) -0.00007(17) -0.00082(17) 0.00014(15)
P3 0.01384(17) 0.01015(16) 0.01242(18) 0.00157(18) -0.0019(2) 0.00101(14)
P1 0.01366(19) 0.00932(17) 0.0293(2) 0.0012(2) 0.0076(2) 0.00069(14)
Si1 0.0133(2) 0.0171(2) 0.0129(2) 0.00508(19) -0.00109(19) -0.00033(18)
N1 0.0243(9) 0.0260(9) 0.0195(9) 0.0063(7) -0.0055(7) -0.0040(7)
N3 0.0196(8) 0.0167(8) 0.0222(9) 0.0085(6) 0.0022(7) 0.0041(6)
C32 0.0198(9) 0.0255(10) 0.0183(9) 0.0030(8) 0.0024(8) -0.0042(7)
C22 0.0225(10) 0.0196(9) 0.0193(9) -0.0044(7) -0.0038(8) 0.0012(7)
C23 0.0321(12) 0.0284(12) 0.0212(11) -0.0100(9) -0.0061(9) 0.0056(9)
C21 0.0159(8) 0.0164(8) 0.0133(8) -0.0007(6) -0.0030(7) 0.0036(6)
C35 0.0162(9) 0.0206(9) 0.0292(11) 0.0021(9) 0.0019(8) 0.0044(7)
C36 0.0135(7) 0.0132(7) 0.0171(8) -0.0002(7) 0.0003(7) 0.0001(6)
C26 0.0155(8) 0.0240(9) 0.0113(8) 0.0008(7) -0.0019(6) 0.0029(7)
C223 0.0208(10) 0.0258(10) 0.0254(11) 0.0019(8) 0.0066(8) -0.0045(8)
C211 0.0157(8) 0.0192(9) 0.0203(10) -0.0026(7) -0.0050(7) 0.0047(7)
C24 0.0283(12) 0.0448(15) 0.0166(10) -0.0107(9) -0.0019(9) 0.0074(10)
C33 0.0194(9) 0.0240(10) 0.0282(11) -0.0034(8) 0.0091(8) -0.0054(8)
C222 0.0191(8) 0.0197(8) 0.0264(9) 0.0054(9) -0.0012(11) -0.0026(6)
C25 0.0218(10) 0.0428(14) 0.0136(9) -0.0022(9) 0.0004(8) 0.0026(9)
C221 0.0137(8) 0.0182(9) 0.0199(9) 0.0014(7) -0.0008(7) -0.0040(6)
C315 0.0228(10) 0.0227(10) 0.0167(9) 0.0040(7) -0.0005(7) 0.0040(7)
C213 0.0222(11) 0.0285(12) 0.0340(13) 0.0110(10) -0.0060(9) 0.0057(8)
C31 0.0158(8) 0.0160(8) 0.0154(9) 0.0013(7) 0.0010(7) -0.0021(6)
C11 0.0169(9) 0.0269(11) 0.0273(11) 0.0172(9) -0.0044(8) -0.0033(8)
C316 0.0197(9) 0.0169(9) 0.0164(9) 0.0003(7) -0.0056(7) 0.0014(7)
C34 0.0162(9) 0.0241(10) 0.0350(13) -0.0032(9) 0.0063(9) 0.0010(8)
C12 0.0305(12) 0.0416(15) 0.0332(14) 0.0238(12) -0.0072(10) -0.0064(11)
C313 0.0230(10) 0.0152(9) 0.0287(11) 0.0048(8) -0.0010(8) 0.0002(7)
C314 0.0339(13) 0.0314(13) 0.0336(14) 0.0196(11) 0.0034(11) 0.0044(10)
C123 0.0211(9) 0.0287(11) 0.0308(14) 0.0066(9) -0.0066(8) -0.0102(8)
C212 0.0197(10) 0.0304(12) 0.0391(15) -0.0044(10) -0.0130(10) 0.0015(9)
C121 0.0381(13) 0.0133(8) 0.0199(10) -0.0007(7) 0.0018(9) -0.0082(8)
C16 0.0171(9) 0.0162(9) 0.0383(13) 0.0134(8) -0.0080(8) -0.0020(7)
C312 0.0225(9) 0.0114(7) 0.0202(11) -0.0012(6) -0.0004(7) 0.0012(6)
C13 0.0405(16) 0.0493(18) 0.0510(19) 0.0410(16) -0.0144(14) -0.0113(13)
C15 0.0359(14) 0.0180(11) 0.061(2) 0.0179(11) -0.0186(13) -0.0046(9)
C122 0.079(2) 0.0257(13) 0.0202(12) -0.0032(9) -0.0005(13) -0.0069(13)
C14 0.0445(17) 0.0282(14) 0.070(2) 0.0316(15) -0.0215(16) -0.0094(12)
C113 0.0177(15) 0.0298(18) 0.035(2) -0.0033(16) 0.0009(14) 0.0045(13)
C111 0.0161(14) 0.0148(13) 0.029(2) -0.0060(11) 0.0045(13) 0.0013(10)
C112 0.048(5) 0.022(3) 0.107(9) -0.014(5) 0.044(5) 0.003(3)
C116 0.015(3) 0.031(4) 0.033(5) -0.008(3) 0.014(3) 0.001(3)
C114 0.017(3) 0.016(3) 0.024(4) -0.003(2) 0.003(2) 0.007(2)
C115 0.026(5) 0.008(3) 0.039(6) -0.004(3) 0.005(4) 0.001(3)

loop_
_atom_type_symbol
_atom_type_description
_atom_type_scat_dispersion_real
_atom_type_scat_dispersion_imag
_atom_type_scat_source
C C 0.0033 0.0016 'International Tables Vol C Tables 4.2.6.8 and 6.1.1.4'
H H 0.0000 0.0000 'International Tables Vol C Tables 4.2.6.8 and 6.1.1.4'
N N 0.0061 0.0033 'International Tables Vol C Tables 4.2.6.8 and 6.1.1.4'
Si Si 0.0817 0.0704 'International Tables Vol C Tables 4.2.6.8 and 6.1.1.4'
P P 0.1023 0.0942 'International Tables Vol C Tables 4.2.6.8 and 6.1.1.4'
Fe Fe 0.3463 0.8444 'International Tables Vol C Tables 4.2.6.8 and 6.1.1.4'

loop_
_geom_angle_atom_site_label_1
_geom_angle_atom_site_label_2
_geom_angle_atom_site_label_3
_geom_angle
N1 Fe1 P3 96.82(7)
N1 Fe1 P1 98.31(7)
P3 Fe1 P1 116.673(18)
N1 Fe1 Si1 173.77(6)
P3 Fe1 Si1 78.89(2)
P1 Fe1 Si1 79.82(2)
N1 Fe1 P2 106.97(6)
P3 Fe1 P2 115.95(2)
P1 Fe1 P2 117.22(2)
Si1 Fe1 P2 79.08(2)
C21 P2 C221 104.88(10)
C21 P2 C211 101.95(9)
C221 P2 C211 100.89(10)
C21 P2 Fe1 110.50(7)
C221 P2 Fe1 114.64(7)
C211 P2 Fe1 122.01(7)
C36 P3 C316 104.60(10)
C36 P3 C312 97.70(9)
C316 P3 C312 98.10(9)
C36 P3 Fe1 115.06(6)
C316 P3 Fe1 114.31(7)
C312 P3 Fe1 123.95(7)
C16 P1 C121 100.61(10)
C16 P1 C111 113.61(14)
C121 P1 C111 95.35(14)
C16 P1 C114 92.1(2)
C121 P1 C114 115.1(2)
C16 P1 Fe1 115.37(8)
C121 P1 Fe1 119.51(8)
C111 P1 Fe1 110.64(10)
C114 P1 Fe1 110.5(2)
C11 Si1 C31 104.90(9)
C11 Si1 C26 114.53(10)
C31 Si1 C26 102.93(9)
C11 Si1 Fe1 112.01(8)
C31 Si1 Fe1 112.36(7)
C26 Si1 Fe1 109.72(7)
C313 N3 C314 109.65(19)
C313 N3 C315 110.69(17)
C314 N3 C315 110.16(19)
C33 C32 C31 121.1(2)
C23 C22 C21 119.4(2)
C24 C23 C22 120.5(2)
C22 C21 C26 120.86(19)
C22 C21 P2 126.04(16)
C26 C21 P2 113.10(15)
C34 C35 C36 119.6(2)
C31 C36 C35 120.9(2)
C31 C36 P3 114.16(14)
C35 C36 P3 124.81(17)
C25 C26 C21 118.0(2)
C25 C26 Si1 125.85(17)
C21 C26 Si1 115.21(15)
C213 C211 C212 109.1(2)
C213 C211 P2 111.05(15)
C212 C211 P2 114.92(16)
C25 C24 C23 119.9(2)
C34 C33 C32 119.6(2)
C24 C25 C26 121.3(2)
C222 C221 C223 110.73(19)
C222 C221 P2 109.68(13)
C223 C221 P2 110.40(15)
N3 C315 C316 111.66(18)
C36 C31 C32 118.23(18)
C36 C31 Si1 113.70(14)
C32 C31 Si1 127.99(16)
C16 C11 C12 118.7(2)
C16 C11 Si1 114.25(16)
C12 C11 Si1 126.9(2)
C315 C316 P3 112.49(15)
C33 C34 C35 120.5(2)
C13 C12 C11 120.2(3)
N3 C313 C312 112.86(18)
C123 C121 C122 110.4(2)
C123 C121 P1 110.24(15)
C122 C121 P1 112.51(18)
C11 C16 C15 120.5(3)
C11 C16 P1 114.37(15)
C15 C16 P1 125.1(2)
C313 C312 P3 115.48(15)
C14 C13 C12 120.6(3)
C14 C15 C16 119.8(3)
C13 C14 C15 120.1(3)
C113 C111 C112 99.7(5)
C113 C111 P1 109.2(3)
C112 C111 P1 116.7(4)
C116 C114 C115 97.1(8)
C116 C114 P1 109.3(5)
C115 C114 P1 102.2(6)

loop_
_geom_bond_atom_site_label_1
_geom_bond_atom_site_label_2
_geom_bond_distance
Fe1 N1 1.936(2)
Fe1 P3 2.2786(5)
Fe1 P1 2.2793(5)
Fe1 Si1 2.3089(7)
Fe1 P2 2.3329(6)
P2 C21 1.831(2)
P2 C221 1.854(2)
P2 C211 1.878(2)
P3 C36 1.837(2)
P3 C316 1.847(2)
P3 C312 1.8644(19)
P1 C16 1.840(2)
P1 C121 1.863(2)
P1 C111 1.896(3)
P1 C114 1.916(6)
Si1 C11 1.900(2)
Si1 C31 1.899(2)
Si1 C26 1.904(2)
N3 C313 1.451(3)
N3 C314 1.458(3)
N3 C315 1.460(3)
C32 C33 1.397(3)
C32 C31 1.402(3)
C22 C23 1.394(3)
C22 C21 1.401(3)
C23 C24 1.388(4)
C21 C26 1.410(3)
C35 C34 1.390(3)
C35 C36 1.400(3)
C36 C31 1.399(3)
C26 C25 1.402(3)
C223 C221 1.529(3)
C211 C213 1.527(3)
C211 C212 1.529(3)
C24 C25 1.389(4)
C33 C34 1.386(4)
C222 C221 1.525(3)
C315 C316 1.524(3)
C11 C16 1.401(4)
C11 C12 1.406(3)
C12 C13 1.403(4)
C313 C312 1.519(3)
C123 C121 1.523(4)
C121 C122 1.527(4)
C16 C15 1.406(3)
C13 C14 1.374(6)
C15 C14 1.395(5)
C113 C111 1.518(5)
C111 C112 1.519(9)
C116 C114 1.522(11)
C114 C115 1.900(16)
